data_4075035
loop_
_publ_author_name
'Fang, Xiangdong'
'Yang, Hong'
'Kampf, Jeff W.'
'Banaszak Holl, Mark M.'
'Ashe, Arthur J.'

_publ_section_title
;
 Syntheses of Ring-Fused B&#x2212;N Heteroaromatic Compounds
;
_journal_issue 2
_journal_name_full Organometallics
_journal_page_first 513
_journal_paper_doi 10.1021/om058048e
_journal_volume 25
_journal_year 2006
_chemical_formula_sum 'C8 H8 B N'
_chemical_formula_weight 128.96
_chemical_name_systematic
;

 ?

;
_space_group_IT_number 14
_symmetry_cell_setting monoclinic
_symmetry_space_group_name_Hall '-P 2ybc'
_symmetry_space_group_name_H-M 'P 1 21/c 1'
_atom_sites_solution_hydrogens geom
_atom_sites_solution_primary direct
_atom_sites_solution_secondary difmap
_audit_creation_method SHELXL-97
_cell_angle_alpha 90.00
_cell_angle_beta 114.284(7)
_cell_angle_gamma 90.00
_cell_formula_units_Z 2
_cell_length_a 7.961(2)
_cell_length_b 5.9890(18)
_cell_length_c 8.112(2)
_cell_measurement_temperature 123(2)
_cell_volume 352.55(16)
_computing_cell_refinement 'Bruker XSCANS'
_computing_data_collection 'Bruker XSCANS'
_computing_data_reduction 'Bruker SHELXTL'
_computing_molecular_graphics 'Bruker SHELXTL'
_computing_publication_material 'Bruker SHELXTL'
_computing_structure_refinement 'SHELXL-97 (Sheldrick, 1997)'
_computing_structure_solution 'SHELXS-97 (Sheldrick, 1990)'
_diffrn_ambient_temperature 123(2)
_diffrn_measured_fraction_theta_full 0.987
_diffrn_measured_fraction_theta_max 0.987
_diffrn_measurement_device_type 'Bruker P4'
_diffrn_measurement_method '\w scans'
_diffrn_radiation_monochromator graphite
_diffrn_radiation_source 'fine-focus sealed tube'
_diffrn_radiation_type MoK\a
_diffrn_radiation_wavelength 0.71073
_diffrn_reflns_av_R_equivalents 0.0000
_diffrn_reflns_av_sigmaI/netI 0.0204
_diffrn_reflns_limit_h_max 11
_diffrn_reflns_limit_h_min -12
_diffrn_reflns_limit_k_max 9
_diffrn_reflns_limit_k_min 0
_diffrn_reflns_limit_l_max 13
_diffrn_reflns_limit_l_min 0
_diffrn_reflns_number 1533
_diffrn_reflns_theta_full 35.02
_diffrn_reflns_theta_max 35.02
_diffrn_reflns_theta_min 4.38
_exptl_absorpt_coefficient_mu 0.070
_exptl_absorpt_correction_T_max 0.9848
_exptl_absorpt_correction_T_min 0.9659
_exptl_absorpt_correction_type none
_exptl_crystal_density_diffrn 1.215
_exptl_crystal_density_method 'not measured'
_exptl_crystal_F_000 136
_exptl_crystal_size_max 0.50
_exptl_crystal_size_mid 0.40
_exptl_crystal_size_min 0.22
_refine_diff_density_max 0.381
_refine_diff_density_min -0.168
_refine_diff_density_rms 0.044
_refine_ls_extinction_method none
_refine_ls_goodness_of_fit_ref 1.110
_refine_ls_hydrogen_treatment mixed
_refine_ls_matrix_type full
_refine_ls_number_parameters 62
_refine_ls_number_reflns 1533
_refine_ls_number_restraints 0
_refine_ls_restrained_S_all 1.110
_refine_ls_R_factor_all 0.0491
_refine_ls_R_factor_gt 0.0405
_refine_ls_shift/su_max 0.000
_refine_ls_shift/su_mean 0.000
_refine_ls_structure_factor_coef Fsqd
_refine_ls_weighting_details 'calc w=1/[\s^2^(Fo^2^)+(0.0738P)^2^+0.0234P] where P=(Fo^2^+2Fc^2^)/3'
_refine_ls_weighting_scheme calc
_refine_ls_wR_factor_gt 0.1167
_refine_ls_wR_factor_ref 0.1247
_reflns_number_gt 1290
_reflns_number_total 1533
_reflns_threshold_expression >2sigma(I)
_cod_data_source_file om058048e.cif
_cod_data_source_block yh150
_cod_depositor_comments
;
The following automatic conversions were performed:

'_symmetry_cell_setting' value 'Monoclinic' changed to 'monoclinic'
according to /home/saulius/struct/CIF-dictionaries/cif_core.dic
dictionary named 'cif_core.dic' version 2.4.1 from 2010-06-29.

Automatic conversion script
Id: cif_fix_values 1715 2011-07-08 13:25:40Z adriana 
;
_cod_original_cell_volume 352.56(18)
_cod_original_sg_symbol_H-M P2(1)/c
_cod_database_code 4075035

loop_
_symmetry_equiv_pos_as_xyz
'x, y, z'
'-x, y+1/2, -z+1/2'
'-x, -y, -z'
'x, -y-1/2, z-1/2'

loop_
_atom_site_label
_atom_site_type_symbol
_atom_site_fract_x
_atom_site_fract_y
_atom_site_fract_z
_atom_site_U_iso_or_equiv
_atom_site_adp_type
_atom_site_occupancy
_atom_site_symmetry_multiplicity
_atom_site_calc_flag
_atom_site_refinement_flags
N1 N 0.96268(7) 0.10757(9) 0.01116(7) 0.02052(14) Uani 0.50 1 d P
B1 B 0.96268(7) 0.10757(9) 0.01116(7) 0.02052(14) Uani 0.50 1 d P
C1 C 0.67348(9) 0.01933(13) -0.24333(9) 0.03121(17) Uani 1 1 d .
H1 H 0.5435(16) 0.061(2) -0.3276(14) 0.041(3) Uiso 1 1 d .
C2 C 0.77618(9) 0.16383(11) -0.11088(9) 0.02715(16) Uani 1 1 d .
H2 H 0.7239(17) 0.312(2) -0.0966(16) 0.048(3) Uiso 1 1 d .
C3 C 1.08056(10) 0.25475(10) 0.15498(9) 0.02835(16) Uani 1 1 d .
H3 H 1.0312(17) 0.398(2) 0.1723(15) 0.045(3) Uiso 1 1 d .
C4 C 1.25425(10) 0.19173(12) 0.26584(9) 0.03159(18) Uani 1 1 d .
H4 H 1.3366(19) 0.293(3) 0.3661(18) 0.061(4) Uiso 1 1 d .

loop_
_atom_site_aniso_label
_atom_site_aniso_U_11
_atom_site_aniso_U_22
_atom_site_aniso_U_33
_atom_site_aniso_U_23
_atom_site_aniso_U_13
_atom_site_aniso_U_12
N1 0.0229(3) 0.0188(2) 0.0211(2) 0.00011(17) 0.01027(19) 0.00077(17)
B1 0.0229(3) 0.0188(2) 0.0211(2) 0.00011(17) 0.01027(19) 0.00077(17)
C1 0.0231(3) 0.0387(4) 0.0289(3) 0.0053(2) 0.0077(2) -0.0007(2)
C2 0.0282(3) 0.0237(3) 0.0323(3) 0.0034(2) 0.0152(2) 0.0047(2)
C3 0.0414(4) 0.0204(3) 0.0296(3) -0.0010(2) 0.0210(3) 0.0002(2)
C4 0.0379(4) 0.0314(3) 0.0251(3) -0.0054(2) 0.0126(2) -0.0119(3)

loop_
_atom_type_symbol
_atom_type_description
_atom_type_scat_dispersion_real
_atom_type_scat_dispersion_imag
_atom_type_scat_source
C C 0.0033 0.0016 'International Tables Vol C Tables 4.2.6.8 and 6.1.1.4'
H H 0.0000 0.0000 'International Tables Vol C Tables 4.2.6.8 and 6.1.1.4'
B B 0.0013 0.0007 'International Tables Vol C Tables 4.2.6.8 and 6.1.1.4'
N N 0.0061 0.0033 'International Tables Vol C Tables 4.2.6.8 and 6.1.1.4'

loop_
_geom_angle_atom_site_label_1
_geom_angle_atom_site_label_2
_geom_angle_atom_site_label_3
_geom_angle
_geom_angle_site_symmetry_1
_geom_angle_site_symmetry_3
C2 N1 C3 123.37(6) . .
C2 N1 B1 118.44(6) . 3_755
C3 N1 B1 118.19(7) . 3_755
C2 N1 N1 118.44(6) . 3_755
C3 N1 N1 118.19(7) . 3_755
B1 N1 N1 0.00(5) 3_755 3_755
C2 C1 C4 121.35(6) . 3_755
C1 C2 N1 120.48(6) . .
C4 C3 N1 120.55(6) . .
C3 C4 C1 120.98(6) . 3_755

loop_
_geom_bond_atom_site_label_1
_geom_bond_atom_site_label_2
_geom_bond_distance
_geom_bond_site_symmetry_2
N1 C2 1.4454(9) .
N1 C3 1.4554(9) .
N1 B1 1.4611(11) 3_755
N1 N1 1.4611(11) 3_755
C1 C2 1.3599(10) .
C1 C4 1.4313(11) 3_755
C3 C4 1.3566(11) .
C4 C1 1.4313(11) 3_755
